data_2005079
loop_
_publ_author_name
'Gao, Q.'
'Sood, A.'
'Ramsay Shaw, B.'
'Williams, L. D.'

_publ_section_title
;
 2'-Deoxycytidine-<i>N</i>3-cyanoborane
;
_journal_issue 7
_journal_name_full 'Acta Crystallographica Section C'
_journal_page_first 1823
_journal_page_last 1825
_journal_paper_doi 10.1107/S0108270195013783
_journal_volume 52
_journal_year 1996
_chemical_formula_sum 'C10 H15 B N4 O4'
_chemical_formula_weight 266.05
_space_group_IT_number 19
_symmetry_cell_setting orthorhombic
_symmetry_space_group_name_Hall 'P 2ac 2ab'
_symmetry_space_group_name_H-M 'P 21 21 21'
_atom_type_scat_source 'MolEN (Fair, 1990)'
_cell_angle_alpha 90
_cell_angle_beta 90
_cell_angle_gamma 90
_cell_formula_units_Z 4
_cell_length_a 8.144(1)
_cell_length_b 21.772(1)
_cell_length_c 6.966(1)
_cell_measurement_reflns_used 25
_cell_measurement_temperature 295
_cell_measurement_theta_max 24.76
_cell_measurement_theta_min 14.90
_cell_volume 1235.1(2)
_diffrn_measurement_device 'Rigaku AFC-5'
_diffrn_measurement_method \w
_diffrn_radiation_type CuK\a
_diffrn_radiation_wavelength 1.5418
_diffrn_reflns_av_R_equivalents 0.017
_diffrn_reflns_limit_h_max 9
_diffrn_reflns_limit_h_min 0
_diffrn_reflns_limit_k_max 24
_diffrn_reflns_limit_k_min 0
_diffrn_reflns_limit_l_max 7
_diffrn_reflns_limit_l_min -7
_diffrn_reflns_number 2045
_diffrn_reflns_theta_max 60
_diffrn_standards_decay_% <4
_diffrn_standards_interval_count 150
_diffrn_standards_number 3
_exptl_absorpt_coefficient_mu 0.883
_exptl_absorpt_correction_T_max 0.99
_exptl_absorpt_correction_T_min 0.84
_exptl_absorpt_correction_type empirical
_exptl_crystal_colour colorless
_exptl_crystal_density_diffrn 1.430
_exptl_crystal_description rod
_exptl_crystal_size_max 0.40
_exptl_crystal_size_mid 0.20
_exptl_crystal_size_min 0.15
_refine_diff_density_max 0.115
_refine_diff_density_min -0.132
_refine_ls_extinction_coef 1.752E-5
_refine_ls_extinction_method 'F~c~^*^ = F~c~(1+gI~c~)^-1^'
_refine_ls_goodness_of_fit_obs 1.505
_refine_ls_hydrogen_treatment noref
_refine_ls_number_parameters 173
_refine_ls_number_reflns 1024
_refine_ls_R_factor_obs 0.029
_refine_ls_shift/esd_max 0.00
_refine_ls_structure_factor_coef F
_refine_ls_weighting_details 'w = 1/\s^2^'
_refine_ls_weighting_scheme calc
_refine_ls_wR_factor_obs 0.042
_reflns_number_observed 1024
_reflns_number_total 1119
_reflns_observed_criterion F>=3\s(F)
_cod_data_source_file bk1158.cif
_cod_data_source_block bk1158a
_cod_depositor_comments
;
The following automatic conversions were performed:

'_refine_ls_weighting_scheme' value '1/\s^2^' was changed to 'calc'.
New tag '_refine_ls_weighting_details' was created. The value of the
new tag was set to 'w = 1/\s^2^'.

Automatic conversion script
Id: cif_fix_values 3143 2015-03-26 13:38:13Z robertas 
;
_cod_original_cell_volume 1235.2(2)
_cod_database_code 2005079

loop_
_symmetry_equiv_pos_as_xyz
x,y,z
1/2-x,-y,1/2+z
-x,1/2+y,1/2-z
1/2+x,1/2-y,-z

loop_
_atom_site_label
_atom_site_fract_x
_atom_site_fract_y
_atom_site_fract_z
_atom_site_B_iso_or_equiv
O2 0.5312(3) 0.84191(9) 0.3081(3) 3.71(4)
O3' 1.0279(3) 0.93380(8) 0.5380(3) 3.55(4)
O4' 0.8693(2) 0.96586(7) 0.1409(3) 3.25(4)
O5' 1.3160(3) 0.95464(9) 0.0911(3) 4.14(4)
N1 0.6653(3) 0.89261(9) 0.0731(3) 2.56(4)
N3 0.4524(3) 0.82252(9) 0.0006(3) 2.53(4)
N4 0.3822(3) 0.8073(1) -0.3198(4) 3.84(5)
N31 0.4967(3) 0.6800(1) 0.2610(5) 4.22(5)
C1' 0.7777(3) 0.9175(1) 0.2227(4) 2.79(5)
C2' 0.9018(4) 0.8706(1) 0.2914(4) 3.11(5)
C2 0.5471(3) 0.8524(1) 0.1363(4) 2.64(5)
C3' 1.0462(3) 0.9100(1) 0.3480(4) 2.81(5)
C4' 1.0388(3) 0.9628(1) 0.2063(4) 2.84(5)
C4 0.4721(3) 0.8354(1) -0.1904(4) 2.70(5)
C5' 1.1499(4) 0.9536(1) 0.0346(4) 3.69(4)
C5 0.5893(4) 0.8788(1) -0.2476(4) 3.03(5)
C6 0.6838(3) 0.9058(1) -0.1167(4) 2.93(5)
C31 0.4306(3) 0.7205(1) 0.1881(4) 3.12(5)
B31 0.3313(4) 0.7727(1) 0.0812(1) 3.01(6)
H311 0.254 0.791 0.168 4.1
H312 0.269 0.755 -0.022 4.1
H5 0.600 0.889 -0.381 3.8
H6 0.767 0.935 -0.154 3.7
H1' 0.711 0.931 0.329 3.4
H21' 0.860 0.848 0.401 4.1
H22' 0.928 0.842 0.193 4.1
H3' 1.147 0.887 0.343 3.4
H4' 1.078 0.999 0.270 3.6
H51' 1.128 0.986 -0.056 4.5
H52' 1.122 0.916 -0.026 4.5
H5' 1.338 0.997 0.083 4.5
H42 0.293 0.776 -0.292 4.5
H41 0.380 0.819 -0.445 4.5
H3" 1.032 0.898 0.598 4.5

loop_
_geom_angle_atom_site_label_1
_geom_angle_atom_site_label_2
_geom_angle_atom_site_label_3
_geom_angle
_geom_angle_publ_flag
C1' O4' C4' 109.9(2) yes
C1' N1 C2 116.0(2) yes
C1' N1 C6 122.3(2) yes
C2 N1 C6 121.5(2) yes
C2 N3 C4 120.1(2) yes
C2 N3 B31 115.5(2) yes
C4 N3 B31 124.3(2) yes
O4' C1' N1 108.3(2) yes
O4' C1' C2' 106.2(2) yes
N1 C1' C2' 112.6(2) yes
C1' C2' C3' 102.6(2) yes
O2 C2 N1 120.4(2) yes
O2 C2 N3 121.4(2) yes
N1 C2 N3 118.1(2) yes
O3' C3' C2' 111.6(2) yes
O3' C3' C4' 108.9(2) yes
C2' C3' C4' 103.3(2) yes
O4' C4' C3' 106.0(2) yes
O4' C4' C5' 109.0(2) yes
C3' C4' C5' 113.0(2) yes
N3 C4 N4 120.4(2) yes
N3 C4 C5 119.7(2) yes
N4 C4 C5 120.0(3) yes
O5' C5' C4' 110.6(2) yes
C4 C5 C6 119.8(3) yes
N1 C6 C5 120.6(2) yes
N31 C31 B31 176.0(3) yes
N3 B31 C31 110.1(2) yes

loop_
_geom_bond_atom_site_label_1
_geom_bond_atom_site_label_2
_geom_bond_distance
_geom_bond_publ_flag
O2 C2 1.225(3) yes
O3' C3' 1.430(3) yes
O4' C1' 1.411(3) yes
O4' C4' 1.455(3) yes
O5' C5' 1.410(4) yes
N1 C1' 1.490(3) yes
N1 C2 1.374(3) yes
N1 C6 1.361(4) yes
N3 C2 1.383(3) yes
N3 C4 1.369(4) yes
N3 B31 1.570(4) yes
N4 C4 1.313(4) yes
N31 C31 1.150(4) yes
C1' C2' 1.514(4) yes
C2' C3' 1.509(4) yes
C3' C4' 1.516(4) yes
C4' C5' 1.513(4) yes
C4 C5 1.400(4) yes
C5 C6 1.331(4) yes
C31 B31 1.582(4) yes

loop_
_geom_contact_atom_site_label_1
_geom_contact_atom_site_label_2
_geom_contact_distance
_geom_contact_site_symmetry_2
_geom_contact_publ_flag
N4 O2 2.959(4) 1_556 yes
C5 O2 3.232(4) 1_556 yes
O5 O3 2.766(4) 2_455 yes
C3 N31 2.858(4) 4_456 yes

loop_
_geom_torsion_atom_site_label_1
_geom_torsion_atom_site_label_2
_geom_torsion_atom_site_label_3
_geom_torsion_atom_site_label_4
_geom_torsion
_geom_torsion_publ_flag
C4' O4' C1' N1 139.5(2) yes
C1' O4' C4' C3' 3.3(3) yes
C2 N1 C1' O4' 169.2(2) yes
C6 N1 C1' O4' -14.6(3) yes
C1' N1 C2 O2 -4.8(3) yes
C6 N1 C2 O2 178.9(2) yes
C1' N1 C6 C5 -174.5(2) yes
C4 N3 C2 O2 -179.6(2) yes
B31 N3 C2 O2 2.8(3) yes
C2 N3 C4 N4 179.9(2) yes
B31 N3 C4 N4 -2.8(4) yes
C2 N3 B31 C31 60.5(3) yes
O4' C1' C2' C3' -32.3(3) yes
C1' C2' C3' O3' -83.6(2) yes
O3' C3' C4' O4' 95.4(2) yes
C2' C3' C4' O4' -23.3(3) yes
O4' C4' C5' O5' -176.0(2) yes
C4' O4' C1' C2' 18.3(3) yes
C1' O4' C4' C5' -118.6(2) yes
C2 N1 C1' C2' -73.7(3) yes
C6 N1 C1' C2' 102.5(3) yes
C1' N1 C2 N3 172.5(2) yes
C6 N1 C2 N3 -3.7(3) yes
C2 N1 C6 C5 1.5(4) yes
C4 N3 C2 N1 3.1(3) yes
B31 N3 C2 N1 -174.5(2) yes
C2 N3 C4 C5 -0.4(3) yes
B31 N3 C4 C5 177.0(2) yes
C4 N3 B31 C31 -116.9(3) yes
N1 C1' C2' C3' -150.7(2) yes
C1' C2' C3' C4' 33.3(3) yes
O3' C3' C4' C5' -145.2(2) yes
C2' C3' C4' C5' 96.0(3) yes
C3' C4' C5' O5' 66.4(3) yes
N3 C4 C5 C6 -1.9(4) yes
C4 C5 C6 N1 1.3(4) yes
N4 C4 C5 C6 177.8(2) yes
N31 C31 B31 N3 139.6(4) yes
